data_7034218
loop_
_publ_author_name
'Wongmahasirikun, Phonpimon'
'Prom-On, Paweenuch'
'Sangtrirutnugul, Preeyanuch'
'Kongsaeree, Palangpon'
'Phomphrai, Khamphee'

_publ_section_title
;
 Synthesis of cyclic polyesters: effects of alkoxy side chains in
 salicylaldiminato tin(ii) complexes.
;
_journal_issue 27
_journal_name_full 'Dalton transactions (Cambridge, England : 2003)'
_journal_page_first 12357
_journal_page_last 12364
_journal_paper_doi 10.1039/c5dt00139k
_journal_volume 44
_journal_year 2015
_chemical_formula_moiety 'C34 H50 N2 O4 Sn2, C7, C7 H8'
_chemical_formula_sum 'C48 H58 N2 O4 Sn2'
_chemical_formula_weight 964.34
_chemical_name_systematic
;
?
;
_space_group_IT_number 14
_symmetry_cell_setting monoclinic
_symmetry_space_group_name_Hall '-P 2ybc'
_symmetry_space_group_name_H-M 'P 1 21/c 1'
_atom_sites_solution_hydrogens geom
_atom_sites_solution_primary direct
_atom_sites_solution_secondary difmap
_audit_creation_method SHELXL-97
_audit_update_record
;
2012-09-29 deposited with the CCDC.
2015-02-26 downloaded from the CCDC.
;
_cell_angle_alpha 90.00
_cell_angle_beta 105.4660(12)
_cell_angle_gamma 90.00
_cell_formula_units_Z 4
_cell_length_a 16.3700(4)
_cell_length_b 20.6235(5)
_cell_length_c 14.2795(2)
_cell_measurement_reflns_used 24376
_cell_measurement_temperature 298
_cell_measurement_theta_max 28.700
_cell_measurement_theta_min 0.998
_cell_volume 4646.29(17)
_computing_cell_refinement 'HKL Scalepack (Otwinowski & Minor 1997)'
_computing_structure_refinement 'SHELXL-97 (Sheldrick, 1997)'
_computing_structure_solution 'SIR97(Cascarano al.,Acta Cryst.,1996,A52,C-79)'
_diffrn_ambient_temperature 298
_diffrn_measured_fraction_theta_full 0.994
_diffrn_measured_fraction_theta_max 0.994
_diffrn_measurement_device_type KappaCCD
_diffrn_measurement_method CCD
_diffrn_radiation_monochromator graphite
_diffrn_radiation_source 'fine-focus sealed tube'
_diffrn_radiation_type MoK\a
_diffrn_radiation_wavelength 0.71073
_diffrn_reflns_av_R_equivalents 0.0613
_diffrn_reflns_av_sigmaI/netI 0.0537
_diffrn_reflns_limit_h_max 22
_diffrn_reflns_limit_h_min -22
_diffrn_reflns_limit_k_max 25
_diffrn_reflns_limit_k_min -27
_diffrn_reflns_limit_l_max 18
_diffrn_reflns_limit_l_min -19
_diffrn_reflns_number 29782
_diffrn_reflns_theta_full 28.72
_diffrn_reflns_theta_max 28.72
_diffrn_reflns_theta_min 1.78
_exptl_absorpt_coefficient_mu 1.117
_exptl_absorpt_correction_type none
_exptl_crystal_colour yellow
_exptl_crystal_density_diffrn 1.379
_exptl_crystal_density_method 'not measured'
_exptl_crystal_description cube
_exptl_crystal_F_000 1968
_exptl_crystal_size_max 0.25
_exptl_crystal_size_mid 0.20
_exptl_crystal_size_min 0.20
_refine_diff_density_max 1.107
_refine_diff_density_min -1.027
_refine_diff_density_rms 0.094
_refine_ls_extinction_coef 0.0047(3)
_refine_ls_extinction_expression Fc^*^=kFc[1+0.001xFc^2^\l^3^/sin(2\q)]^-1/4^
_refine_ls_extinction_method SHELXL
_refine_ls_goodness_of_fit_ref 1.047
_refine_ls_hydrogen_treatment constr
_refine_ls_matrix_type full
_refine_ls_number_parameters 533
_refine_ls_number_reflns 11953
_refine_ls_number_restraints 0
_refine_ls_restrained_S_all 1.047
_refine_ls_R_factor_all 0.0566
_refine_ls_R_factor_gt 0.0390
_refine_ls_shift/su_max 0.001
_refine_ls_shift/su_mean 0.000
_refine_ls_structure_factor_coef Fsqd
_refine_ls_weighting_details 'calc w=1/[\s^2^(Fo^2^)+(0.0515P)^2^+1.7379P] where P=(Fo^2^+2Fc^2^)/3'
_refine_ls_weighting_scheme calc
_refine_ls_wR_factor_gt 0.0977
_refine_ls_wR_factor_ref 0.1050
_reflns_number_gt 9274
_reflns_number_total 11953
_reflns_threshold_expression >2sigma(I)
_cod_data_source_file c5dt00139k2.cif
_cod_data_source_block shelxl
_cod_depositor_comments 'Adding full bibliography for 7034218--7034219.cif.'
_cod_original_sg_symbol_H-M 'P 21/c'
_cod_database_code 7034218

loop_
_symmetry_equiv_pos_as_xyz
'x, y, z'
'-x, y+1/2, -z+1/2'
'-x, -y, -z'
'x, -y-1/2, z-1/2'

loop_
_atom_site_label
_atom_site_type_symbol
_atom_site_fract_x
_atom_site_fract_y
_atom_site_fract_z
_atom_site_U_iso_or_equiv
_atom_site_adp_type
_atom_site_occupancy
_atom_site_symmetry_multiplicity
_atom_site_calc_flag
_atom_site_refinement_flags
Sn1 Sn 0.394179(11) 0.259443(8) 0.226123(12) 0.02357(7) Uani 1 1 d .
Sn2 Sn 0.620420(11) 0.257359(8) 0.263167(13) 0.02498(7) Uani 1 1 d .
O2 O 0.48038(11) 0.23720(8) 0.14591(13) 0.0260(4) Uani 1 1 d .
O1 O 0.29958(11) 0.20577(8) 0.12172(12) 0.0263(4) Uani 1 1 d .
C34 C 0.77467(19) 0.21952(15) 0.5898(2) 0.0379(6) Uani 1 1 d .
H34A H 0.7452 0.1900 0.6212 0.046 Uiso 1 1 d R
H34B H 0.7351 0.2394 0.5354 0.046 Uiso 1 1 d R
H34C H 0.8018 0.2525 0.6350 0.046 Uiso 1 1 d R
C32 C 0.88942(18) 0.22898(14) 0.5020(2) 0.0362(6) Uani 1 1 d .
H32A H 0.9311 0.2049 0.4802 0.043 Uiso 1 1 d R
H32B H 0.9170 0.2619 0.5469 0.043 Uiso 1 1 d R
H32C H 0.8504 0.2489 0.4473 0.043 Uiso 1 1 d R
N2 N 0.61990(12) 0.16095(10) 0.18989(14) 0.0231(4) Uani 1 1 d .
C14 C 0.25638(19) 0.20443(15) -0.0952(2) 0.0403(7) Uani 1 1 d .
H14A H 0.2345 0.2344 -0.1473 0.048 Uiso 1 1 d R
H14B H 0.2888 0.1715 -0.1165 0.048 Uiso 1 1 d R
H14C H 0.2920 0.2271 -0.0408 0.048 Uiso 1 1 d R
O3 O 0.71443(11) 0.20658(8) 0.37181(12) 0.0270(4) Uani 1 1 d .
C25 C 0.79786(14) 0.12885(12) 0.48057(16) 0.0216(5) Uani 1 1 d .
O4 O 0.53389(11) 0.24107(8) 0.34492(13) 0.0263(4) Uani 1 1 d .
C30 C 0.7743(2) -0.07498(15) 0.5510(2) 0.0402(7) Uani 1 1 d .
H30A H 0.7887 -0.1190 0.5702 0.048 Uiso 1 1 d R
H30B H 0.7137 -0.0701 0.5328 0.048 Uiso 1 1 d R
H30C H 0.7987 -0.0465 0.6043 0.048 Uiso 1 1 d R
C6 C 0.21686(15) 0.12452(12) 0.01978(16) 0.0216(5) Uani 1 1 d .
C13 C 0.13103(18) 0.22661(14) -0.02952(19) 0.0323(6) Uani 1 1 d .
H13A H 0.0848 0.2069 -0.0106 0.039 Uiso 1 1 d R
H13B H 0.1092 0.2563 -0.0820 0.039 Uiso 1 1 d R
H13C H 0.1664 0.2496 0.0247 0.039 Uiso 1 1 d R
C4 C 0.22048(16) 0.01249(12) 0.08318(18) 0.0232(5) Uani 1 1 d .
C41 C 0.0994(2) 0.17815(16) 0.2091(2) 0.0474(8) Uani 1 1 d .
H41A H 0.1434 0.1569 0.1877 0.057 Uiso 1 1 d R
H41B H 0.1242 0.2024 0.2672 0.057 Uiso 1 1 d R
H41C H 0.0689 0.2071 0.1593 0.057 Uiso 1 1 d R
N1 N 0.39224(12) 0.16712(10) 0.30925(13) 0.0231(4) Uani 1 1 d .
C26 C 0.65307(14) 0.10717(12) 0.22658(17) 0.0225(5) Uani 1 1 d .
H26 H 0.6440 0.0684 0.1879 0.027 Uiso 1 1 d R
C23 C 0.78364(16) 0.01289(12) 0.43394(17) 0.0228(5) Uani 1 1 d .
C2 C 0.30146(14) 0.09823(11) 0.18397(16) 0.0207(5) Uani 1 1 d .
C21 C 0.70638(14) 0.09564(11) 0.32307(16) 0.0211(5) Uani 1 1 d .
C12 C 0.18290(16) 0.17316(12) -0.06322(17) 0.0251(5) Uani 1 1 d .
C22 C 0.73015(15) 0.03040(12) 0.34584(17) 0.0231(5) Uani 1 1 d .
H22 H 0.7082 -0.0023 0.2979 0.028 Uiso 1 1 d R
C7 C 0.35573(15) 0.11309(12) 0.27831(16) 0.0227(5) Uani 1 1 d .
H7 H 0.3622 0.0764 0.3211 0.027 Uiso 1 1 d R
C24 C 0.81733(15) 0.06399(12) 0.49822(17) 0.0243(5) Uani 1 1 d .
H24 H 0.8564 0.0511 0.5582 0.029 Uiso 1 1 d R
C1 C 0.27462(14) 0.14505(11) 0.10928(16) 0.0201(5) Uani 1 1 d .
C20 C 0.73738(14) 0.14617(12) 0.39100(17) 0.0222(5) Uani 1 1 d .
C40 C -0.03027(19) 0.14647(18) 0.2617(2) 0.0424(7) Uani 1 1 d .
H40 H -0.0397 0.1917 0.2707 0.051 Uiso 1 1 d R
C17 C 0.53633(16) 0.18506(12) 0.40431(17) 0.0263(5) Uani 1 1 d .
H17A H 0.5585 0.1492 0.3759 0.032 Uiso 1 1 d R
H17B H 0.5724 0.1934 0.4681 0.032 Uiso 1 1 d R
C3 C 0.27355(15) 0.03321(12) 0.16937(16) 0.0219(5) Uani 1 1 d .
H3 H 0.2920 0.0033 0.2223 0.026 Uiso 1 1 d R
C5 C 0.19338(15) 0.05996(12) 0.01021(17) 0.0232(5) Uani 1 1 d .
H5 H 0.1556 0.0446 -0.0491 0.028 Uiso 1 1 d R
C36 C 0.05343(18) 0.06311(15) 0.21959(19) 0.0363(6) Uani 1 1 d .
H36 H 0.1017 0.0492 0.1986 0.044 Uiso 1 1 d R
C16 C 0.44681(15) 0.17041(13) 0.40926(16) 0.0260(5) Uani 1 1 d .
H16A H 0.4263 0.2039 0.4438 0.031 Uiso 1 1 d R
H16B H 0.4448 0.1295 0.4406 0.031 Uiso 1 1 d R
C38 C -0.0706(2) 0.0359(2) 0.2687(2) 0.0539(10) Uani 1 1 d .
H38 H -0.1089 0.0038 0.2812 0.065 Uiso 1 1 d R
C35 C 0.03986(17) 0.12840(14) 0.23037(17) 0.0300(6) Uani 1 1 d .
C18 C 0.56646(15) 0.16141(13) 0.08939(16) 0.0263(5) Uani 1 1 d .
H18A H 0.5878 0.1931 0.0526 0.032 Uiso 1 1 d R
H18B H 0.5678 0.1193 0.0612 0.032 Uiso 1 1 d R
C39 C -0.0849(2) 0.1004(2) 0.2800(2) 0.0548(10) Uani 1 1 d .
H39 H -0.1332 0.1129 0.3019 0.066 Uiso 1 1 d R
C19 C 0.47661(15) 0.17898(12) 0.09193(18) 0.0268(5) Uani 1 1 d .
H19A H 0.4534 0.1451 0.1232 0.032 Uiso 1 1 d R
H19B H 0.4410 0.1855 0.0273 0.032 Uiso 1 1 d R
C15 C 0.1239(2) 0.14101(15) -0.15219(18) 0.0417(7) Uani 1 1 d .
H15A H 0.0775 0.1211 -0.1338 0.050 Uiso 1 1 d R
H15B H 0.1548 0.1085 -0.1768 0.050 Uiso 1 1 d R
H15C H 0.1025 0.1729 -0.2017 0.050 Uiso 1 1 d R
C31 C 0.84121(16) 0.18202(12) 0.55222(18) 0.0275(5) Uani 1 1 d .
C29 C 0.90405(18) -0.06639(14) 0.4910(2) 0.0366(6) Uani 1 1 d .
H29A H 0.9246 -0.0555 0.4360 0.044 Uiso 1 1 d R
H29B H 0.9177 -0.1108 0.5089 0.044 Uiso 1 1 d R
H29C H 0.9302 -0.0386 0.5446 0.044 Uiso 1 1 d R
C8 C 0.19165(17) -0.05828(12) 0.06366(18) 0.0291(5) Uani 1 1 d .
C33 C 0.90647(19) 0.15408(15) 0.64111(19) 0.0393(7) Uani 1 1 d .
H33A H 0.9488 0.1308 0.6194 0.047 Uiso 1 1 d R
H33B H 0.8790 0.1252 0.6758 0.047 Uiso 1 1 d R
H33C H 0.9329 0.1888 0.6833 0.047 Uiso 1 1 d R
C27 C 0.80744(16) -0.05768(12) 0.46319(18) 0.0278(5) Uani 1 1 d .
C11 C 0.09518(18) -0.06229(14) 0.0276(2) 0.0401(7) Uani 1 1 d .
H11A H 0.0786 -0.1069 0.0166 0.048 Uiso 1 1 d R
H11B H 0.0753 -0.0384 -0.0318 0.048 Uiso 1 1 d R
H11C H 0.0709 -0.0444 0.0762 0.048 Uiso 1 1 d R
C37 C -0.0011(2) 0.01680(18) 0.23907(19) 0.0455(8) Uani 1 1 d .
H37 H 0.0096 -0.0283 0.2308 0.055 Uiso 1 1 d R
C28 C 0.7678(2) -0.10452(14) 0.3810(2) 0.0477(8) Uani 1 1 d .
H28A H 0.7879 -0.0953 0.3251 0.057 Uiso 1 1 d R
H28B H 0.7073 -0.0995 0.3644 0.057 Uiso 1 1 d R
H28C H 0.7824 -0.1482 0.4021 0.057 Uiso 1 1 d R
C10 C 0.2198(2) -0.09903(16) 0.1549(3) 0.0649(12) Uani 1 1 d .
H10A H 0.2010 -0.1430 0.1415 0.078 Uiso 1 1 d R
H10B H 0.1956 -0.0812 0.2035 0.078 Uiso 1 1 d R
H10C H 0.2805 -0.0982 0.1781 0.078 Uiso 1 1 d R
C9 C 0.2294(2) -0.08612(17) -0.0150(3) 0.0627(11) Uani 1 1 d .
H9A H 0.2116 -0.1304 -0.0271 0.075 Uiso 1 1 d R
H9B H 0.2901 -0.0843 0.0072 0.075 Uiso 1 1 d R
H9C H 0.2103 -0.0615 -0.0739 0.075 Uiso 1 1 d R
C47 C 0.5622(3) 0.5117(2) 0.4725(3) 0.0546(10) Uani 1 1 d .
C42 C 0.4432(3) -0.0090(2) 0.5323(4) 0.0623(12) Uani 1 1 d .
C43 C 0.4740(5) 0.0275(4) 0.6084(5) 0.0525(19) Uani 0.50 1 d P
C45 C 0.4501(4) 0.4411(3) 0.3747(4) 0.0942(17) Uani 1 1 d .
C44 C 0.5564(5) 0.0640(3) 0.6184(4) 0.112(2) Uani 1 1 d .
C48 C 0.5306(5) 0.4778(3) 0.3957(5) 0.0479(16) Uani 0.50 1 d P
C51 C 0.4781(5) 0.4760(3) 0.4522(5) 0.0495(17) Uani 0.50 1 d P
C49 C 0.4801(6) -0.0235(4) 0.4595(5) 0.058(2) Uani 0.50 1 d P
C50 C 0.4050(4) -0.0452(4) 0.4628(9) 0.076(3) Uani 0.50 1 d P
C46 C 0.4083(5) 0.4573(4) 0.4533(8) 0.069(3) Uani 0.50 1 d P

loop_
_atom_site_aniso_label
_atom_site_aniso_U_11
_atom_site_aniso_U_22
_atom_site_aniso_U_33
_atom_site_aniso_U_23
_atom_site_aniso_U_13
_atom_site_aniso_U_12
Sn1 0.02318(10) 0.01434(10) 0.03152(11) -0.00101(6) 0.00440(7) 0.00291(6)
Sn2 0.02316(10) 0.01491(10) 0.03501(11) 0.00339(6) 0.00452(7) -0.00105(6)
O2 0.0251(9) 0.0195(9) 0.0337(9) 0.0000(7) 0.0082(7) 0.0006(7)
O1 0.0263(9) 0.0174(9) 0.0308(9) 0.0044(7) 0.0001(7) -0.0025(7)
C34 0.0406(16) 0.0329(16) 0.0406(15) -0.0142(13) 0.0112(12) 0.0013(13)
C32 0.0295(14) 0.0299(15) 0.0446(16) -0.0011(13) 0.0020(11) -0.0086(11)
N2 0.0209(10) 0.0215(11) 0.0259(10) 0.0024(8) 0.0047(8) 0.0021(8)
C14 0.0362(16) 0.0466(19) 0.0407(15) 0.0219(14) 0.0146(12) 0.0058(13)
O3 0.0260(9) 0.0175(9) 0.0330(9) -0.0013(7) 0.0001(7) 0.0021(7)
C25 0.0185(11) 0.0230(12) 0.0236(11) -0.0014(9) 0.0059(9) -0.0005(9)
O4 0.0245(9) 0.0192(9) 0.0339(9) 0.0019(7) 0.0056(7) 0.0024(7)
C30 0.0445(17) 0.0318(16) 0.0449(16) 0.0164(13) 0.0127(13) 0.0049(13)
C6 0.0213(11) 0.0207(12) 0.0240(11) 0.0022(9) 0.0080(9) 0.0030(9)
C13 0.0332(14) 0.0291(14) 0.0323(13) 0.0071(11) 0.0046(11) 0.0073(11)
C4 0.0218(12) 0.0186(12) 0.0288(12) 0.0005(9) 0.0060(10) 0.0012(9)
C41 0.054(2) 0.052(2) 0.0405(16) -0.0068(15) 0.0207(15) -0.0106(16)
N1 0.0221(10) 0.0242(11) 0.0219(9) 0.0000(8) 0.0038(8) 0.0005(8)
C26 0.0200(11) 0.0203(12) 0.0274(11) -0.0015(9) 0.0064(9) 0.0001(9)
C23 0.0219(12) 0.0182(12) 0.0281(12) 0.0006(9) 0.0062(9) 0.0004(9)
C2 0.0208(11) 0.0184(12) 0.0230(11) 0.0010(9) 0.0059(9) 0.0011(9)
C21 0.0182(11) 0.0185(12) 0.0262(11) 0.0021(9) 0.0052(9) 0.0030(9)
C12 0.0283(13) 0.0222(13) 0.0233(11) 0.0048(10) 0.0043(9) 0.0016(10)
C22 0.0231(12) 0.0206(12) 0.0257(11) -0.0007(10) 0.0064(9) -0.0005(9)
C7 0.0224(12) 0.0214(12) 0.0255(11) 0.0023(9) 0.0083(9) 0.0019(9)
C24 0.0230(12) 0.0253(13) 0.0242(11) 0.0033(10) 0.0057(9) 0.0004(10)
C1 0.0177(11) 0.0188(12) 0.0242(11) 0.0016(9) 0.0061(8) 0.0005(8)
C20 0.0188(11) 0.0176(12) 0.0309(12) -0.0005(9) 0.0076(9) 0.0004(9)
C40 0.0344(16) 0.055(2) 0.0389(15) -0.0038(14) 0.0117(12) 0.0089(14)
C17 0.0274(13) 0.0232(13) 0.0264(12) 0.0007(10) 0.0037(10) 0.0014(10)
C3 0.0235(12) 0.0166(12) 0.0252(11) 0.0046(9) 0.0061(9) 0.0023(9)
C5 0.0221(12) 0.0221(13) 0.0240(11) -0.0009(9) 0.0037(9) 0.0019(9)
C36 0.0332(15) 0.0430(18) 0.0313(14) -0.0080(12) 0.0062(11) 0.0013(12)
C16 0.0279(13) 0.0264(14) 0.0225(11) -0.0024(10) 0.0045(9) -0.0003(10)
C38 0.049(2) 0.077(3) 0.0342(16) 0.0040(17) 0.0088(14) -0.0242(19)
C35 0.0279(13) 0.0392(16) 0.0222(11) -0.0053(11) 0.0053(10) -0.0029(11)
C18 0.0265(13) 0.0281(14) 0.0233(11) 0.0043(10) 0.0050(9) 0.0048(10)
C39 0.0331(17) 0.089(3) 0.0484(18) -0.0063(19) 0.0206(14) -0.0058(18)
C19 0.0259(13) 0.0238(13) 0.0285(12) -0.0008(10) 0.0035(10) 0.0026(10)
C15 0.060(2) 0.0316(16) 0.0250(13) 0.0032(11) -0.0031(12) 0.0009(14)
C31 0.0288(13) 0.0211(13) 0.0305(12) -0.0060(10) 0.0043(10) -0.0011(10)
C29 0.0351(15) 0.0275(15) 0.0435(15) 0.0064(12) 0.0042(12) 0.0081(11)
C8 0.0306(14) 0.0175(13) 0.0347(14) -0.0019(10) 0.0011(11) -0.0012(10)
C33 0.0423(17) 0.0356(17) 0.0321(14) -0.0052(12) -0.0039(12) 0.0002(13)
C27 0.0307(14) 0.0190(13) 0.0295(12) 0.0032(10) 0.0006(10) 0.0013(10)
C11 0.0343(16) 0.0272(15) 0.0535(18) -0.0011(13) 0.0025(13) -0.0072(12)
C37 0.054(2) 0.040(2) 0.0349(17) -0.0019(12) -0.0025(15) -0.0064(14)
C28 0.065(2) 0.0175(14) 0.0458(17) -0.0004(12) -0.0109(15) 0.0027(14)
C10 0.077(3) 0.0228(17) 0.068(2) 0.0169(16) -0.0286(19) -0.0147(16)
C9 0.063(2) 0.0365(19) 0.099(3) -0.035(2) 0.040(2) -0.0105(17)
C47 0.046(2) 0.050(2) 0.074(3) 0.030(2) 0.027(2) 0.0117(17)
C42 0.055(3) 0.061(3) 0.079(3) 0.041(2) 0.032(2) 0.025(2)
C43 0.074(5) 0.050(4) 0.039(3) 0.006(3) 0.024(4) 0.026(4)
C45 0.114(4) 0.081(4) 0.076(3) 0.028(3) 0.004(3) 0.035(3)
C44 0.160(6) 0.065(3) 0.070(3) 0.003(3) -0.039(3) 0.045(4)
C48 0.050(4) 0.034(4) 0.057(4) 0.019(3) 0.010(3) 0.006(3)
C51 0.082(6) 0.027(3) 0.040(3) 0.003(3) 0.018(3) 0.015(3)
C49 0.081(6) 0.048(4) 0.040(4) 0.013(3) 0.004(4) 0.031(4)
C50 0.025(3) 0.047(5) 0.145(9) 0.052(6) 0.003(4) 0.001(3)
C46 0.041(4) 0.048(5) 0.111(7) 0.043(5) 0.005(4) 0.001(3)

loop_
_atom_type_symbol
_atom_type_description
_atom_type_scat_dispersion_real
_atom_type_scat_dispersion_imag
_atom_type_scat_source
C C 0.0033 0.0016 'International Tables Vol C Tables 4.2.6.8 and 6.1.1.4'
H H 0.0000 0.0000 'International Tables Vol C Tables 4.2.6.8 and 6.1.1.4'
N N 0.0061 0.0033 'International Tables Vol C Tables 4.2.6.8 and 6.1.1.4'
O O 0.0106 0.0060 'International Tables Vol C Tables 4.2.6.8 and 6.1.1.4'
Sn Sn -0.6537 1.4246 'International Tables Vol C Tables 4.2.6.8 and 6.1.1.4'

loop_
_geom_angle_atom_site_label_1
_geom_angle_atom_site_label_2
_geom_angle_atom_site_label_3
_geom_angle
_geom_angle_site_symmetry_1
_geom_angle_site_symmetry_3
O2 Sn1 O1 88.49(7) . .
O2 Sn1 N1 102.12(7) . .
O1 Sn1 N1 79.69(7) . .
O2 Sn1 O4 73.03(7) . .
O1 Sn1 O4 139.17(6) . .
N1 Sn1 O4 69.56(6) . .
O4 Sn2 O3 88.85(7) . .
O4 Sn2 N2 101.49(7) . .
O3 Sn2 N2 79.49(7) . .
O4 Sn2 O2 73.06(7) . .
O3 Sn2 O2 139.49(6) . .
N2 Sn2 O2 69.51(6) . .
C19 O2 Sn1 123.02(15) . .
C19 O2 Sn2 113.94(14) . .
Sn1 O2 Sn2 103.30(7) . .
C1 O1 Sn1 136.49(14) . .
C31 C34 H34A 109.5 . .
C31 C34 H34B 108.6 . .
H34A C34 H34B 109.5 . .
C31 C34 H34C 110.2 . .
H34A C34 H34C 109.5 . .
H34B C34 H34C 109.5 . .
C31 C32 H32A 108.8 . .
C31 C32 H32B 110.1 . .
H32A C32 H32B 109.5 . .
C31 C32 H32C 109.5 . .
H32A C32 H32C 109.5 . .
H32B C32 H32C 109.5 . .
C26 N2 C18 118.8(2) . .
C26 N2 Sn2 128.77(16) . .
C18 N2 Sn2 112.15(15) . .
C12 C14 H14A 109.9 . .
C12 C14 H14B 109.9 . .
H14A C14 H14B 109.5 . .
C12 C14 H14C 108.6 . .
H14A C14 H14C 109.5 . .
H14B C14 H14C 109.5 . .
C20 O3 Sn2 136.62(15) . .
C24 C25 C20 118.2(2) . .
C24 C25 C31 121.7(2) . .
C20 C25 C31 120.0(2) . .
C17 O4 Sn2 123.12(15) . .
C17 O4 Sn1 113.80(14) . .
Sn2 O4 Sn1 103.39(7) . .
C27 C30 H30A 109.9 . .
C27 C30 H30B 108.6 . .
H30A C30 H30B 109.5 . .
C27 C30 H30C 109.9 . .
H30A C30 H30C 109.5 . .
H30B C30 H30C 109.5 . .
C5 C6 C1 118.1(2) . .
C5 C6 C12 121.2(2) . .
C1 C6 C12 120.7(2) . .
C12 C13 H13A 109.0 . .
C12 C13 H13B 109.4 . .
H13A C13 H13B 109.5 . .
C12 C13 H13C 109.9 . .
H13A C13 H13C 109.5 . .
H13B C13 H13C 109.5 . .
C3 C4 C5 116.4(2) . .
C3 C4 C8 123.3(2) . .
C5 C4 C8 120.3(2) . .
C35 C41 H41A 109.5 . .
C35 C41 H41B 109.2 . .
H41A C41 H41B 109.5 . .
C35 C41 H41C 109.7 . .
H41A C41 H41C 109.5 . .
H41B C41 H41C 109.5 . .
C7 N1 C16 118.7(2) . .
C7 N1 Sn1 128.54(16) . .
C16 N1 Sn1 112.53(15) . .
N2 C26 C21 128.0(2) . .
N2 C26 H26 120.0 . .
C21 C26 H26 112.0 . .
C22 C23 C24 116.3(2) . .
C22 C23 C27 123.4(2) . .
C24 C23 C27 120.3(2) . .
C3 C2 C1 120.8(2) . .
C3 C2 C7 115.8(2) . .
C1 C2 C7 123.4(2) . .
C22 C21 C20 120.9(2) . .
C22 C21 C26 115.9(2) . .
C20 C21 C26 123.1(2) . .
C15 C12 C6 112.1(2) . .
C15 C12 C14 107.8(2) . .
C6 C12 C14 110.6(2) . .
C15 C12 C13 106.9(2) . .
C6 C12 C13 109.94(19) . .
C14 C12 C13 109.4(2) . .
C23 C22 C21 121.9(2) . .
C23 C22 H22 119.6 . .
C21 C22 H22 118.5 . .
N1 C7 C2 128.5(2) . .
N1 C7 H7 120.1 . .
C2 C7 H7 111.4 . .
C25 C24 C23 125.0(2) . .
C25 C24 H24 119.8 . .
C23 C24 H24 115.2 . .
O1 C1 C2 121.6(2) . .
O1 C1 C6 120.6(2) . .
C2 C1 C6 117.8(2) . .
O3 C20 C21 121.6(2) . .
O3 C20 C25 120.9(2) . .
C21 C20 C25 117.4(2) . .
C39 C40 C35 120.7(3) . .
C39 C40 H40 120.6 . .
C35 C40 H40 118.7 . .
O4 C17 C16 108.3(2) . .
O4 C17 H17A 109.0 . .
C16 C17 H17A 110.2 . .
O4 C17 H17B 109.3 . .
C16 C17 H17B 110.5 . .
H17A C17 H17B 109.5 . .
C4 C3 C2 122.0(2) . .
C4 C3 H3 119.9 . .
C2 C3 H3 118.1 . .
C6 C5 C4 124.8(2) . .
C6 C5 H5 120.2 . .
C4 C5 H5 115.1 . .
C35 C36 C37 121.2(3) . .
C35 C36 H36 119.8 . .
C37 C36 H36 119.0 . .
N1 C16 C17 107.96(19) . .
N1 C16 H16A 109.1 . .
C17 C16 H16A 110.8 . .
N1 C16 H16B 109.0 . .
C17 C16 H16B 110.5 . .
H16A C16 H16B 109.5 . .
C39 C38 C37 119.9(3) . .
C39 C38 H38 120.5 . .
C37 C38 H38 119.6 . .
C36 C35 C40 118.0(3) . .
C36 C35 C41 120.8(3) . .
C40 C35 C41 121.2(3) . .
N2 C18 C19 107.78(19) . .
N2 C18 H18A 109.3 . .
C19 C18 H18A 110.2 . .
N2 C18 H18B 109.3 . .
C19 C18 H18B 110.8 . .
H18A C18 H18B 109.5 . .
C38 C39 C40 120.5(3) . .
C38 C39 H39 118.8 . .
C40 C39 H39 120.7 . .
O2 C19 C18 108.2(2) . .
O2 C19 H19A 109.2 . .
C18 C19 H19A 110.0 . .
O2 C19 H19B 109.3 . .
C18 C19 H19B 110.7 . .
H19A C19 H19B 109.5 . .
C12 C15 H15A 109.2 . .
C12 C15 H15B 109.3 . .
H15A C15 H15B 109.5 . .
C12 C15 H15C 109.9 . .
H15A C15 H15C 109.5 . .
H15B C15 H15C 109.5 . .
C25 C31 C33 112.2(2) . .
C25 C31 C32 110.0(2) . .
C33 C31 C32 106.9(2) . .
C25 C31 C34 110.2(2) . .
C33 C31 C34 107.5(2) . .
C32 C31 C34 110.0(2) . .
C27 C29 H29A 108.8 . .
C27 C29 H29B 109.3 . .
H29A C29 H29B 109.5 . .
C27 C29 H29C 110.2 . .
H29A C29 H29C 109.5 . .
H29B C29 H29C 109.5 . .
C10 C8 C9 109.5(3) . .
C10 C8 C11 108.1(3) . .
C9 C8 C11 108.4(2) . .
C10 C8 C4 111.3(2) . .
C9 C8 C4 109.0(2) . .
C11 C8 C4 110.6(2) . .
C31 C33 H33A 108.9 . .
C31 C33 H33B 109.9 . .
H33A C33 H33B 109.5 . .
C31 C33 H33C 109.6 . .
H33A C33 H33C 109.5 . .
H33B C33 H33C 109.5 . .
C28 C27 C29 108.8(2) . .
C28 C27 C30 108.1(2) . .
C29 C27 C30 109.0(2) . .
C28 C27 C23 111.5(2) . .
C29 C27 C23 110.5(2) . .
C30 C27 C23 108.8(2) . .
C8 C11 H11A 109.2 . .
C8 C11 H11B 110.2 . .
H11A C11 H11B 109.5 . .
C8 C11 H11C 109.0 . .
H11A C11 H11C 109.5 . .
H11B C11 H11C 109.5 . .
C38 C37 C36 119.7(3) . .
C38 C37 H37 120.7 . .
C36 C37 H37 119.6 . .
C27 C28 H28A 110.1 . .
C27 C28 H28B 108.8 . .
H28A C28 H28B 109.5 . .
C27 C28 H28C 109.5 . .
H28A C28 H28C 109.5 . .
H28B C28 H28C 109.5 . .
C8 C10 H10A 110.1 . .
C8 C10 H10B 108.6 . .
H10A C10 H10B 109.5 . .
C8 C10 H10C 109.7 . .
H10A C10 H10C 109.4 . .
H10B C10 H10C 109.5 . .
C8 C9 H9A 109.1 . .
C8 C9 H9B 109.2 . .
H9A C9 H9B 109.5 . .
C8 C9 H9C 110.1 . .
H9A C9 H9C 109.5 . .
H9B C9 H9C 109.5 . .
C46 C47 C48 178.4(6) 3_666 .
C46 C47 C51 53.7(5) 3_666 3_666
C48 C47 C51 125.3(6) . 3_666
C46 C47 C51 123.2(6) 3_666 .
C48 C47 C51 55.7(5) . .
C51 C47 C51 69.7(5) 3_666 .
C50 C42 C43 172.6(7) . .
C50 C42 C49 60.1(6) . .
C43 C42 C49 127.4(7) . .
C50 C42 C49 126.3(6) . 3_656
C43 C42 C49 61.1(5) . 3_656
C49 C42 C49 66.4(6) . 3_656
C42 C43 C49 62.8(5) . 3_656
C42 C43 C44 120.0(6) . .
C49 C43 C44 57.2(5) 3_656 .
C51 C45 C48 56.6(5) . .
C51 C45 C46 50.7(5) . .
C48 C45 C46 107.1(6) . .
C49 C44 C50 53.9(5) 3_656 3_656
C49 C44 C43 56.4(5) 3_656 .
C50 C44 C43 110.1(5) 3_656 .
C47 C48 C51 71.1(5) . .
C47 C48 C45 125.8(6) . .
C51 C48 C45 54.7(5) . .
C46 C51 C45 73.4(8) . .
C46 C51 C48 141.7(9) . .
C45 C51 C48 68.7(5) . .
C46 C51 C47 54.4(6) . 3_666
C45 C51 C47 127.8(8) . 3_666
C48 C51 C47 163.3(8) . 3_666
C46 C51 C47 164.2(8) . .
C45 C51 C47 121.9(7) . .
C48 C51 C47 53.2(5) . .
C47 C51 C47 110.3(5) 3_666 .
C46 C51 C51 112.1(9) . 3_666
C45 C51 C51 174.3(10) . 3_666
C48 C51 C51 105.7(9) . 3_666
C47 C51 C51 57.8(4) 3_666 3_666
C47 C51 C51 52.6(5) . 3_666
C50 C49 C43 133.8(9) . 3_656
C50 C49 C42 56.2(7) . .
C43 C49 C42 169.1(9) 3_656 .
C50 C49 C44 67.7(8) . 3_656
C43 C49 C44 66.4(6) 3_656 3_656
C42 C49 C44 123.9(9) . 3_656
C50 C49 C42 169.0(9) . 3_656
C43 C49 C42 56.1(6) 3_656 3_656
C42 C49 C42 113.6(6) . 3_656
C44 C49 C42 122.5(7) 3_656 3_656
C50 C49 C49 113.8(10) . 3_656
C43 C49 C49 111.8(11) 3_656 3_656
C42 C49 C49 57.8(5) . 3_656
C44 C49 C49 176.9(10) 3_656 3_656
C42 C49 C49 55.8(7) 3_656 3_656
C42 C50 C49 63.8(5) . .
C42 C50 C44 122.1(6) . 3_656
C49 C50 C44 58.4(6) . 3_656
C51 C46 C47 71.8(6) . 3_666
C51 C46 C45 55.9(6) . .
C47 C46 C45 127.7(7) 3_666 .

loop_
_geom_bond_atom_site_label_1
_geom_bond_atom_site_label_2
_geom_bond_distance
_geom_bond_site_symmetry_2
Sn1 O2 2.0917(18) .
Sn1 O1 2.1482(16) .
Sn1 N1 2.248(2) .
Sn1 O4 2.4865(18) .
Sn2 O4 2.0891(19) .
Sn2 O3 2.1444(16) .
Sn2 N2 2.246(2) .
Sn2 O2 2.4869(18) .
O2 C19 1.419(3) .
O1 C1 1.315(3) .
C34 C31 1.544(4) .
C34 H34A 0.9599 .
C34 H34B 0.9603 .
C34 H34C 0.9602 .
C32 C31 1.542(4) .
C32 H32A 0.9602 .
C32 H32B 0.9600 .
C32 H32C 0.9600 .
N2 C26 1.284(3) .
N2 C18 1.468(3) .
C14 C12 1.538(4) .
C14 H14A 0.9599 .
C14 H14B 0.9596 .
C14 H14C 0.9599 .
O3 C20 1.309(3) .
C25 C24 1.383(3) .
C25 C20 1.438(3) .
C25 C31 1.538(3) .
O4 C17 1.427(3) .
C30 C27 1.535(4) .
C30 H30A 0.9594 .
C30 H30B 0.9599 .
C30 H30C 0.9601 .
C6 C5 1.382(3) .
C6 C1 1.436(3) .
C6 C12 1.539(3) .
C13 C12 1.545(4) .
C13 H13A 0.9599 .
C13 H13B 0.9598 .
C13 H13C 0.9597 .
C4 C3 1.372(3) .
C4 C5 1.412(3) .
C4 C8 1.536(3) .
C41 C35 1.501(4) .
C41 H41A 0.9599 .
C41 H41B 0.9600 .
C41 H41C 0.9602 .
N1 C7 1.286(3) .
N1 C16 1.470(3) .
C26 C21 1.441(3) .
C26 H26 0.9601 .
C23 C22 1.376(3) .
C23 C24 1.410(3) .
C23 C27 1.535(3) .
C2 C3 1.414(3) .
C2 C1 1.419(3) .
C2 C7 1.435(3) .
C21 C22 1.414(3) .
C21 C20 1.422(3) .
C12 C15 1.527(4) .
C22 H22 0.9599 .
C7 H7 0.9599 .
C24 H24 0.9601 .
C40 C39 1.377(5) .
C40 C35 1.390(4) .
C40 H40 0.9600 .
C17 C16 1.516(3) .
C17 H17A 0.9604 .
C17 H17B 0.9597 .
C3 H3 0.9599 .
C5 H5 0.9601 .
C36 C35 1.380(4) .
C36 C37 1.386(4) .
C36 H36 0.9603 .
C16 H16A 0.9599 .
C16 H16B 0.9601 .
C38 C39 1.367(5) .
C38 C37 1.373(5) .
C38 H38 0.9604 .
C18 C19 1.525(3) .
C18 H18A 0.9600 .
C18 H18B 0.9601 .
C39 H39 0.9599 .
C19 H19A 0.9601 .
C19 H19B 0.9602 .
C15 H15A 0.9599 .
C15 H15B 0.9600 .
C15 H15C 0.9603 .
C31 C33 1.537(4) .
C29 C27 1.535(4) .
C29 H29A 0.9595 .
C29 H29B 0.9602 .
C29 H29C 0.9598 .
C8 C10 1.515(4) .
C8 C9 1.531(4) .
C8 C11 1.527(4) .
C33 H33A 0.9600 .
C33 H33B 0.9596 .
C33 H33C 0.9600 .
C27 C28 1.525(4) .
C11 H11A 0.9601 .
C11 H11B 0.9598 .
C11 H11C 0.9597 .
C37 H37 0.9598 .
C28 H28A 0.9599 .
C28 H28B 0.9601 .
C28 H28C 0.9604 .
C10 H10A 0.9602 .
C10 H10B 0.9598 .
C10 H10C 0.9597 .
C9 H9A 0.9603 .
C9 H9B 0.9599 .
C9 H9C 0.9602 .
C47 C46 1.221(11) 3_666
C47 C48 1.286(9) .
C47 C51 1.426(8) 3_666
C47 C51 1.520(9) .
C42 C50 1.266(11) .
C42 C43 1.307(9) .
C42 C49 1.368(9) .
C42 C49 1.400(10) 3_656
C43 C49 1.379(11) 3_656
C43 C44 1.517(10) .
C45 C51 1.296(8) .
C45 C48 1.480(9) .
C45 C46 1.499(12) .
C44 C49 1.392(9) 3_656
C44 C50 1.512(12) 3_656
C48 C51 1.327(10) .
C51 C46 1.210(11) .
C51 C47 1.426(8) 3_666
C51 C51 1.684(15) 3_666
C49 C50 1.321(12) .
C49 C43 1.379(11) 3_656
C49 C44 1.392(9) 3_656
C49 C42 1.400(10) 3_656
C49 C49 1.516(16) 3_656
C50 C44 1.512(12) 3_656
C46 C47 1.221(11) 3_666
